data_7154701
loop_
_publ_author_name
'Boufroura, H.'
'Souibgui, A.'
'Gaucher, A.'
'Marrot, J.'
'Pieters, G.'
'Aloui, F.'
'Ben Hassine, B.'
'Clavier, G.'
'Prim, D.'

_publ_section_title
;
 3D shapes of aryl(dihydro)naphthothiophenes: a comprehensive and
 structural study.
;
_journal_issue 44
_journal_name_full 'Organic &amp; biomolecular chemistry'
_journal_page_first 10844
_journal_page_last 10851
_journal_paper_doi 10.1039/c5ob01583a
_journal_volume 13
_journal_year 2015
_chemical_formula_sum 'C22 H18 O4 S'
_chemical_formula_weight 378.42
_space_group_crystal_system monoclinic
_space_group_IT_number 14
_space_group_name_Hall '-P 2ybc'
_space_group_name_H-M_alt 'P 1 21/c 1'
_symmetry_space_group_name_Hall '-P 2ybc'
_symmetry_space_group_name_H-M 'P 1 21/c 1'
_atom_sites_solution_hydrogens geom
_audit_creation_method SHELXL-2014/7
_audit_update_record
;
2015-07-23 deposited with the CCDC.
2015-09-07 downloaded from the CCDC.
;
_cell_angle_alpha 90
_cell_angle_beta 91.5990(11)
_cell_angle_gamma 90
_cell_formula_units_Z 4
_cell_length_a 9.8536(2)
_cell_length_b 23.1341(5)
_cell_length_c 8.1728(2)
_cell_measurement_reflns_used 9914
_cell_measurement_temperature 296(2)
_cell_measurement_theta_max 26.09
_cell_measurement_theta_min 2.64
_cell_volume 1862.30(7)
_computing_cell_refinement 'Bruker SAINT'
_computing_data_collection 'Bruker APEX2'
_computing_data_reduction 'Bruker SAINT'
_computing_molecular_graphics 'Bruker SHELXTL'
_computing_publication_material 'Bruker SHELXTL'
_computing_structure_refinement 'SHELXL-2014/7 (Sheldrick, 2014)'
_computing_structure_solution 'SHELXS-97 (Sheldrick 2008)'
_diffrn_ambient_temperature 296(2)
_diffrn_measured_fraction_theta_full 1.000
_diffrn_measured_fraction_theta_max 0.998
_diffrn_measurement_device_type 'Bruker APEX-II CCD'
_diffrn_measurement_method '\f and \w scans'
_diffrn_radiation_type MoK\a
_diffrn_radiation_wavelength 0.71073
_diffrn_reflns_av_R_equivalents 0.0356
_diffrn_reflns_av_unetI/netI 0.0255
_diffrn_reflns_laue_measured_fraction_full 1.000
_diffrn_reflns_laue_measured_fraction_max 0.998
_diffrn_reflns_limit_h_max 13
_diffrn_reflns_limit_h_min -13
_diffrn_reflns_limit_k_max 32
_diffrn_reflns_limit_k_min -32
_diffrn_reflns_limit_l_max 10
_diffrn_reflns_limit_l_min -11
_diffrn_reflns_number 41217
_diffrn_reflns_point_group_measured_fraction_full 1.000
_diffrn_reflns_point_group_measured_fraction_max 0.998
_diffrn_reflns_theta_full 25.242
_diffrn_reflns_theta_max 30.034
_diffrn_reflns_theta_min 2.068
_diffrn_source 'fine-focus sealed tube'
_exptl_absorpt_coefficient_mu 0.199
_exptl_absorpt_correction_type multi-scan
_exptl_absorpt_process_details 'SADABS (Sheldrick, V2012/1)'
_exptl_crystal_colour colorless
_exptl_crystal_density_diffrn 1.350
_exptl_crystal_description parallelepiped
_exptl_crystal_F_000 792
_exptl_crystal_size_max 0.300
_exptl_crystal_size_mid 0.240
_exptl_crystal_size_min 0.180
_exptl_transmission_factor_max 0.7460
_exptl_transmission_factor_min 0.7125
_refine_diff_density_max 0.217
_refine_diff_density_min -0.338
_refine_diff_density_rms 0.038
_refine_ls_extinction_method none
_refine_ls_goodness_of_fit_ref 1.044
_refine_ls_hydrogen_treatment constr
_refine_ls_matrix_type full
_refine_ls_number_parameters 246
_refine_ls_number_reflns 5448
_refine_ls_number_restraints 0
_refine_ls_restrained_S_all 1.044
_refine_ls_R_factor_all 0.0694
_refine_ls_R_factor_gt 0.0438
_refine_ls_shift/su_max 0.000
_refine_ls_shift/su_mean 0.000
_refine_ls_structure_factor_coef Fsqd
_refine_ls_weighting_details 'w=1/[\s^2^(Fo^2^)+(0.0500P)^2^+0.4066P] where P=(Fo^2^+2Fc^2^)/3'
_refine_ls_weighting_scheme calc
_refine_ls_wR_factor_gt 0.1087
_refine_ls_wR_factor_ref 0.1216
_reflns_Friedel_coverage 0.000
_reflns_number_gt 3819
_reflns_number_total 5448
_reflns_threshold_expression 'I > 2\s(I)'
_cod_data_source_file c5ob01583a2.cif
_cod_data_source_block hg28_a
_cod_depositor_comments 'Adding full bibliography for 7154700--7154704.cif.'
_cod_database_code 7154701
_shelx_shelxl_version_number 2014/7
_shelx_space_group_comment
; 
The symmetry employed for this shelxl refinement is uniquely defined 
by the following loop, which should always be used as a source of 
symmetry information in preference to the above space-group names. 
They are only intended as comments. 
;
_shelx_estimated_absorpt_t_min 0.943
_shelx_estimated_absorpt_t_max 0.965
_exptl_absorpt_special_details 'Blessing, Acta Cryst. (1995) A51, 33-38'

loop_
_space_group_symop_operation_xyz
'x, y, z'
'-x, y+1/2, -z+1/2'
'-x, -y, -z'
'x, -y-1/2, z-1/2'

loop_
_atom_site_label
_atom_site_type_symbol
_atom_site_fract_x
_atom_site_fract_y
_atom_site_fract_z
_atom_site_U_iso_or_equiv
_atom_site_adp_type
_atom_site_occupancy
_atom_site_site_symmetry_order
_atom_site_calc_flag
_atom_site_refinement_flags_posn
_atom_site_refinement_flags_adp
S1 S 0.06044(4) 0.13695(2) 0.79775(5) 0.04618(12) Uani 1 1 d . .
C1 C 0.32506(16) 0.12676(6) 0.66958(17) 0.0416(3) Uani 1 1 d . .
C2 C 0.36496(15) 0.07776(6) 0.76015(17) 0.0412(3) Uani 1 1 d . .
C3 C 0.48333(18) 0.04904(8) 0.7214(2) 0.0564(4) Uani 1 1 d . .
H3 H 0.5097 0.0166 0.7813 0.068 Uiso 1 1 calc R U
C4 C 0.5626(2) 0.06776(10) 0.5957(2) 0.0693(5) Uani 1 1 d . .
H4 H 0.6408 0.0476 0.5699 0.083 Uiso 1 1 calc R U
C5 C 0.5258(2) 0.11634(9) 0.5087(2) 0.0657(5) Uani 1 1 d . .
H5 H 0.5808 0.1293 0.4257 0.079 Uiso 1 1 calc R U
C6 C 0.40823(18) 0.14632(7) 0.54252(18) 0.0505(4) Uani 1 1 d . .
C7 C 0.3639(2) 0.19715(8) 0.4386(2) 0.0628(5) Uani 1 1 d . .
H7A H 0.4431 0.2145 0.3905 0.075 Uiso 1 1 calc R U
H7B H 0.3046 0.1836 0.3499 0.075 Uiso 1 1 calc R U
C8 C 0.2904(2) 0.24244(7) 0.5349(2) 0.0642(5) Uani 1 1 d . .
H8A H 0.3539 0.2617 0.6097 0.077 Uiso 1 1 calc R U
H8B H 0.2518 0.2712 0.4610 0.077 Uiso 1 1 calc R U
C9 C 0.17954(19) 0.21452(7) 0.62955(18) 0.0515(4) Uani 1 1 d . .
C10 C 0.19989(16) 0.15964(6) 0.69315(17) 0.0423(3) Uani 1 1 d . .
C11 C -0.02522(19) 0.20041(7) 0.7562(2) 0.0529(4) Uani 1 1 d . .
C12 C 0.0516(2) 0.23715(7) 0.6664(2) 0.0594(5) Uani 1 1 d . .
H12 H 0.0221 0.2736 0.6329 0.071 Uiso 1 1 calc R U
C13 C -0.1633(2) 0.21029(8) 0.8135(2) 0.0635(5) Uani 1 1 d . .
O14 O -0.22740(18) 0.25384(7) 0.7896(2) 0.0961(5) Uani 1 1 d . .
O15 O -0.20778(14) 0.16532(6) 0.89783(19) 0.0728(4) Uani 1 1 d . .
C16 C -0.3423(2) 0.16950(11) 0.9616(3) 0.0886(7) Uani 1 1 d . .
H16A H -0.3460 0.2015 1.0361 0.133 Uiso 1 1 calc R U
H16B H -0.3636 0.1344 1.0182 0.133 Uiso 1 1 calc R U
H16C H -0.4068 0.1753 0.8730 0.133 Uiso 1 1 calc R U
C17 C 0.28971(14) 0.05516(6) 0.90340(16) 0.0372(3) Uani 1 1 d . .
C18 C 0.30903(17) 0.08112(7) 1.05602(18) 0.0472(4) Uani 1 1 d . .
H18 H 0.3621 0.1143 1.0651 0.057 Uiso 1 1 calc R U
C19 C 0.25089(18) 0.05861(8) 1.19442(18) 0.0522(4) Uani 1 1 d . .
H19 H 0.2630 0.0773 1.2945 0.063 Uiso 1 1 calc R U
C20 C 0.17541(17) 0.00875(7) 1.18444(18) 0.0504(4) Uani 1 1 d . .
H20 H 0.1375 -0.0067 1.2778 0.061 Uiso 1 1 calc R U
C21 C 0.15621(16) -0.01831(7) 1.03541(18) 0.0457(3) Uani 1 1 d . .
H21 H 0.1062 -0.0524 1.0290 0.055 Uiso 1 1 calc R U
C22 C 0.21081(14) 0.00477(6) 0.89439(16) 0.0375(3) Uani 1 1 d . .
C23 C 0.17409(15) -0.02192(7) 0.73247(18) 0.0422(3) Uani 1 1 d . .
O24 O 0.16731(13) 0.00374(5) 0.60529(13) 0.0581(3) Uani 1 1 d . .
O25 O 0.14515(15) -0.07790(5) 0.74714(14) 0.0649(3) Uani 1 1 d . .
C26 C 0.0900(2) -0.10624(9) 0.6017(2) 0.0750(6) Uani 1 1 d . .
H26A H 0.0099 -0.0862 0.5635 0.113 Uiso 1 1 calc R U
H26B H 0.0672 -0.1455 0.6273 0.113 Uiso 1 1 calc R U
H26C H 0.1563 -0.1058 0.5178 0.113 Uiso 1 1 calc R U

loop_
_atom_site_aniso_label
_atom_site_aniso_U_11
_atom_site_aniso_U_22
_atom_site_aniso_U_33
_atom_site_aniso_U_23
_atom_site_aniso_U_13
_atom_site_aniso_U_12
S1 0.0527(2) 0.03379(19) 0.0517(2) 0.00326(16) -0.00416(17) 0.00080(15)
C1 0.0543(9) 0.0377(8) 0.0325(7) -0.0005(6) -0.0037(6) -0.0104(6)
C2 0.0468(8) 0.0404(8) 0.0363(7) 0.0011(6) -0.0006(6) -0.0048(6)
C3 0.0551(10) 0.0573(10) 0.0571(10) 0.0102(8) 0.0094(8) 0.0048(8)
C4 0.0584(11) 0.0859(14) 0.0644(11) 0.0073(10) 0.0176(9) 0.0039(10)
C5 0.0661(12) 0.0819(13) 0.0498(10) 0.0082(9) 0.0145(8) -0.0122(10)
C6 0.0648(10) 0.0506(9) 0.0361(7) 0.0032(7) -0.0004(7) -0.0147(8)
C7 0.0924(14) 0.0571(10) 0.0389(8) 0.0099(8) 0.0003(8) -0.0200(10)
C8 0.1082(16) 0.0423(9) 0.0417(8) 0.0101(7) -0.0044(9) -0.0151(9)
C9 0.0825(12) 0.0359(8) 0.0356(7) 0.0039(6) -0.0090(7) -0.0045(8)
C10 0.0609(9) 0.0331(7) 0.0325(7) 0.0008(6) -0.0075(6) -0.0060(6)
C11 0.0678(11) 0.0395(8) 0.0505(9) 0.0002(7) -0.0137(8) 0.0092(7)
C12 0.0901(13) 0.0392(8) 0.0481(9) 0.0048(7) -0.0148(9) 0.0113(9)
C13 0.0691(12) 0.0545(11) 0.0660(11) -0.0066(9) -0.0159(9) 0.0161(9)
O14 0.0948(12) 0.0736(10) 0.1192(13) 0.0135(9) -0.0058(10) 0.0405(9)
O15 0.0609(8) 0.0589(8) 0.0985(11) 0.0019(8) 0.0024(7) 0.0113(6)
C16 0.0573(12) 0.0926(17) 0.1158(19) -0.0152(14) 0.0027(12) 0.0059(11)
C17 0.0426(7) 0.0348(7) 0.0342(7) 0.0037(5) -0.0013(5) 0.0038(6)
C18 0.0579(9) 0.0414(8) 0.0418(8) -0.0037(6) -0.0056(7) -0.0014(7)
C19 0.0639(10) 0.0596(10) 0.0328(7) -0.0062(7) -0.0044(7) 0.0059(8)
C20 0.0582(10) 0.0609(10) 0.0323(7) 0.0086(7) 0.0031(6) 0.0028(8)
C21 0.0504(8) 0.0459(8) 0.0405(8) 0.0078(6) 0.0001(6) -0.0031(7)
C22 0.0446(7) 0.0361(7) 0.0318(6) 0.0026(5) -0.0009(5) 0.0031(6)
C23 0.0459(8) 0.0421(8) 0.0385(7) -0.0025(6) 0.0013(6) -0.0023(6)
O24 0.0780(8) 0.0624(7) 0.0336(6) 0.0014(5) -0.0044(5) -0.0118(6)
O25 0.0975(10) 0.0433(6) 0.0532(7) -0.0055(5) -0.0070(6) -0.0141(6)
C26 0.0969(16) 0.0618(12) 0.0662(12) -0.0240(10) -0.0018(11) -0.0220(11)

loop_
_atom_type_symbol
_atom_type_description
_atom_type_scat_dispersion_real
_atom_type_scat_dispersion_imag
_atom_type_scat_source
C C 0.0033 0.0016 'International Tables Vol C Tables 4.2.6.8 and 6.1.1.4'
H H 0.0000 0.0000 'International Tables Vol C Tables 4.2.6.8 and 6.1.1.4'
O O 0.0106 0.0060 'International Tables Vol C Tables 4.2.6.8 and 6.1.1.4'
S S 0.1246 0.1234 'International Tables Vol C Tables 4.2.6.8 and 6.1.1.4'

loop_
_geom_angle_atom_site_label_1
_geom_angle_atom_site_label_2
_geom_angle_atom_site_label_3
_geom_angle
C10 S1 C11 92.05(8)
C2 C1 C6 119.06(15)
C2 C1 C10 125.01(13)
C6 C1 C10 115.92(14)
C3 C2 C1 119.43(14)
C3 C2 C17 116.70(13)
C1 C2 C17 123.83(13)
C4 C3 C2 121.19(17)
C4 C3 H3 119.4
C2 C3 H3 119.4
C5 C4 C3 119.76(18)
C5 C4 H4 120.1
C3 C4 H4 120.1
C4 C5 C6 121.11(16)
C4 C5 H5 119.4
C6 C5 H5 119.4
C5 C6 C1 119.43(16)
C5 C6 C7 120.58(15)
C1 C6 C7 119.88(16)
C8 C7 C6 112.53(13)
C8 C7 H7A 109.1
C6 C7 H7A 109.1
C8 C7 H7B 109.1
C6 C7 H7B 109.1
H7A C7 H7B 107.8
C9 C8 C7 109.69(14)
C9 C8 H8A 109.7
C7 C8 H8A 109.7
C9 C8 H8B 109.7
C7 C8 H8B 109.7
H8A C8 H8B 108.2
C10 C9 C12 112.49(15)
C10 C9 C8 119.19(16)
C12 C9 C8 128.31(15)
C9 C10 C1 122.68(14)
C9 C10 S1 110.92(13)
C1 C10 S1 126.40(11)
C12 C11 C13 127.35(16)
C12 C11 S1 111.13(14)
C13 C11 S1 121.53(14)
C11 C12 C9 113.41(15)
C11 C12 H12 123.3
C9 C12 H12 123.3
O14 C13 O15 124.1(2)
O14 C13 C11 124.5(2)
O15 C13 C11 111.44(15)
C13 O15 C16 117.09(16)
O15 C16 H16A 109.5
O15 C16 H16B 109.5
H16A C16 H16B 109.5
O15 C16 H16C 109.5
H16A C16 H16C 109.5
H16B C16 H16C 109.5
C18 C17 C22 117.87(13)
C18 C17 C2 119.42(13)
C22 C17 C2 122.36(12)
C19 C18 C17 121.36(15)
C19 C18 H18 119.3
C17 C18 H18 119.3
C20 C19 C18 120.22(14)
C20 C19 H19 119.9
C18 C19 H19 119.9
C19 C20 C21 119.65(14)
C19 C20 H20 120.2
C21 C20 H20 120.2
C20 C21 C22 120.74(15)
C20 C21 H21 119.6
C22 C21 H21 119.6
C21 C22 C17 120.14(13)
C21 C22 C23 119.00(13)
C17 C22 C23 120.65(12)
O24 C23 O25 123.58(14)
O24 C23 C22 124.74(14)
O25 C23 C22 111.65(12)
C23 O25 C26 116.24(14)
O25 C26 H26A 109.5
O25 C26 H26B 109.5
H26A C26 H26B 109.5
O25 C26 H26C 109.5
H26A C26 H26C 109.5
H26B C26 H26C 109.5

loop_
_geom_bond_atom_site_label_1
_geom_bond_atom_site_label_2
_geom_bond_distance
S1 C10 1.7205(16)
S1 C11 1.7225(16)
C1 C2 1.404(2)
C1 C6 1.415(2)
C1 C10 1.466(2)
C2 C3 1.387(2)
C2 C17 1.4975(19)
C3 C4 1.378(2)
C3 H3 0.9300
C4 C5 1.373(3)
C4 H4 0.9300
C5 C6 1.385(3)
C5 H5 0.9300
C6 C7 1.508(2)
C7 C8 1.508(3)
C7 H7A 0.9700
C7 H7B 0.9700
C8 C9 1.502(2)
C8 H8A 0.9700
C8 H8B 0.9700
C9 C10 1.384(2)
C9 C12 1.405(3)
C11 C12 1.366(3)
C11 C13 1.469(3)
C12 H12 0.9300
C13 O14 1.202(2)
C13 O15 1.329(2)
O15 C16 1.441(3)
C16 H16A 0.9600
C16 H16B 0.9600
C16 H16C 0.9600
C17 C18 1.393(2)
C17 C22 1.402(2)
C18 C19 1.384(2)
C18 H18 0.9300
C19 C20 1.374(2)
C19 H19 0.9300
C20 C21 1.378(2)
C20 H20 0.9300
C21 C22 1.3919(19)
C21 H21 0.9300
C22 C23 1.4955(19)
C23 O24 1.1972(18)
C23 O25 1.3323(19)
O25 C26 1.450(2)
C26 H26A 0.9600
C26 H26B 0.9600
C26 H26C 0.9600

loop_
_geom_torsion_atom_site_label_1
_geom_torsion_atom_site_label_2
_geom_torsion_atom_site_label_3
_geom_torsion_atom_site_label_4
_geom_torsion
C3 C2 C17 C22 -76.04(19)
C3 C2 C17 C18 97.07(18)
C1 C2 C17 C18 -80.43(19)
C1 C2 C17 C22 106.46(17)
